data_2241482
loop_
_publ_author_name
'Medjani, Meriem'
'Hamdouni, Noudjoud'
'Brihi, Ouarda'
'Boudjada, Ali'
'Meinnel, Jean'

_publ_section_title
;
 Crystal structure of 4,6-dichloro-5-methylpyrimidine
;
_journal_coeditor_code SU5261
_journal_issue 12
_journal_name_full 'Acta Crystallographica Section E'
_journal_page_first o1073
_journal_page_last o1074
_journal_paper_doi 10.1107/S2056989015024020
_journal_volume 71
_journal_year 2015
_chemical_formula_iupac 'C5 H4 Cl2 N2'
_chemical_formula_moiety 'C5 H4 Cl2 N2'
_chemical_formula_sum 'C5 H4 Cl2 N2'
_chemical_formula_weight 163.00
_chemical_name_systematic
;
4,6-Dichloro-5-methylpyrimidine
;
_space_group_crystal_system monoclinic
_space_group_IT_number 14
_space_group_name_Hall '-P 2yn'
_space_group_name_H-M_alt 'P 1 21/n 1'
_symmetry_space_group_name_Hall '-P 2yn'
_symmetry_space_group_name_H-M 'P 1 21/n 1'
_atom_sites_solution_hydrogens geom
_atom_sites_solution_primary direct
_atom_sites_solution_secondary difmap
_audit_creation_method SHELXL-2014/6
_cell_angle_alpha 90
_cell_angle_beta 93.233(5)
_cell_angle_gamma 90
_cell_formula_units_Z 4
_cell_length_a 7.463(5)
_cell_length_b 7.827(5)
_cell_length_c 11.790(5)
_cell_measurement_reflns_used 776
_cell_measurement_temperature 293(2)
_cell_measurement_theta_max 27.83
_cell_measurement_theta_min 4.24
_cell_volume 687.6(7)
_computing_cell_refinement
;
CrysAlis PRO (Oxford Diffraction, 2013)
;
_computing_data_collection
;
CrysAlis PRO (Oxford Diffraction, 2013)
;
_computing_data_reduction
;
CrysAlis PRO (Oxford Diffraction, 2013)
;
_computing_molecular_graphics
;
PLATON (Spek, 2009) and Mercury (Macrae <i>et al.</i>,  2008)
;
_computing_publication_material
;
SHELXL-2014/6 (Sheldrick, 2015) and PLATON (Spek, 2009)
;
_computing_structure_refinement
;
SHELXL-2014/6 (Sheldrick, 2015)
;
_computing_structure_solution
;
SIR97 (Altomare <i>et al.</i>,  1999)
;
_diffrn_ambient_temperature 293(2)
_diffrn_measured_fraction_theta_full 0.994
_diffrn_measured_fraction_theta_max 0.994
_diffrn_measurement_device_type 'Oxford Diffraction Xcalibur, Eos'
_diffrn_measurement_method 'CCD rotation images, thin slices \w'
_diffrn_radiation_monochromator graphite
_diffrn_radiation_source 'Enhance (Mo) X-ray Source'
_diffrn_radiation_type MoK\a
_diffrn_radiation_wavelength 0.71073
_diffrn_reflns_av_R_equivalents 0.0992
_diffrn_reflns_limit_h_max 8
_diffrn_reflns_limit_h_min -8
_diffrn_reflns_limit_k_max 4
_diffrn_reflns_limit_k_min -9
_diffrn_reflns_limit_l_max 10
_diffrn_reflns_limit_l_min -14
_diffrn_reflns_number 2347
_diffrn_reflns_theta_full 25.242
_diffrn_reflns_theta_max 25.241
_diffrn_reflns_theta_min 3.125
_exptl_absorpt_coefficient_mu 0.847
_exptl_absorpt_correction_T_max 0.934
_exptl_absorpt_correction_T_min 0.922
_exptl_absorpt_correction_type multi-scan
_exptl_absorpt_process_details
;
(Crysalis PRO; Oxford Diffraction, 2013)
;
_exptl_crystal_colour colourless
_exptl_crystal_density_diffrn 1.575
_exptl_crystal_description prism
_exptl_crystal_F_000 328
_exptl_crystal_size_max 0.11
_exptl_crystal_size_mid 0.10
_exptl_crystal_size_min 0.08
_refine_diff_density_max 0.390
_refine_diff_density_min -0.381
_refine_ls_extinction_method none
_refine_ls_goodness_of_fit_ref 1.009
_refine_ls_hydrogen_treatment constr
_refine_ls_matrix_type full
_refine_ls_number_parameters 83
_refine_ls_number_reflns 1228
_refine_ls_number_restraints 0
_refine_ls_restrained_S_all 1.009
_refine_ls_R_factor_all 0.0980
_refine_ls_R_factor_gt 0.0679
_refine_ls_shift/su_max 0.000
_refine_ls_shift/su_mean 0.000
_refine_ls_structure_factor_coef Fsqd
_refine_ls_weighting_details 'w=1/[\s^2^(Fo^2^)+(0.0729P)^2^] where P=(Fo^2^+2Fc^2^)/3'
_refine_ls_weighting_scheme calc
_refine_ls_wR_factor_gt 0.1578
_refine_ls_wR_factor_ref 0.1733
_reflns_number_gt 791
_reflns_number_total 1228
_reflns_threshold_expression 'I > 2\s(I)'
_cod_data_source_file su5261sup1.cif
_cod_data_source_block I
_cod_database_code 2241482
_shelx_space_group_comment
;
The symmetry employed for this shelxl refinement is uniquely defined
by the following loop, which should always be used as a source of
symmetry information in preference to the above space-group names.
They are only intended as comments.
;
_shelx_estimated_absorpt_t_min 0.920
_shelx_estimated_absorpt_t_max 0.935
_shelxl_version_number 2014/6

loop_
_space_group_symop_operation_xyz
'x, y, z'
'-x+1/2, y+1/2, -z+1/2'
'-x, -y, -z'
'x-1/2, -y-1/2, z-1/2'

loop_
_atom_site_type_symbol
_atom_site_label
_atom_site_fract_x
_atom_site_fract_y
_atom_site_fract_z
_atom_site_U_iso_or_equiv
_atom_site_adp_type
_atom_site_calc_flag
_atom_site_occupancy
Cl Cl14 0.47393(16) 0.21816(17) 0.57181(8) 0.0686(5) Uani d 1
Cl Cl16 0.45631(17) 0.4430(2) 0.13763(9) 0.0853(6) Uani d 1
N N1 0.2066(5) 0.4832(6) 0.2775(3) 0.0604(11) Uani d 1
N N3 0.2153(5) 0.3882(5) 0.4695(3) 0.0579(10) Uani d 1
C C2 0.1383(6) 0.4657(7) 0.3784(4) 0.0661(14) Uani d 1
H H2 0.0251 0.5123 0.3865 0.079 Uiso calc 1
C C4 0.3744(5) 0.3225(5) 0.4544(3) 0.0458(10) Uani d 1
C C5 0.4659(5) 0.3309(6) 0.3546(3) 0.0458(10) Uani d 1
C C6 0.3650(6) 0.4175(6) 0.2685(3) 0.0514(11) Uani d 1
C C51 0.6464(6) 0.2553(7) 0.3426(4) 0.0666(14) Uani d 1
H H51A 0.7041 0.3121 0.2823 0.100 Uiso calc 1
H H51B 0.6344 0.1359 0.3252 0.100 Uiso calc 1
H H51C 0.7175 0.2692 0.4124 0.100 Uiso calc 1

loop_
_atom_site_aniso_label
_atom_site_aniso_U_11
_atom_site_aniso_U_22
_atom_site_aniso_U_33
_atom_site_aniso_U_12
_atom_site_aniso_U_13
_atom_site_aniso_U_23
Cl14 0.0846(9) 0.0601(9) 0.0604(6) -0.0009(7) -0.0019(6) 0.0089(5)
Cl16 0.0934(11) 0.1053(14) 0.0592(7) -0.0109(9) 0.0219(6) 0.0116(6)
N1 0.057(2) 0.061(3) 0.063(2) 0.005(2) 0.0033(16) 0.0012(19)
N3 0.057(2) 0.057(3) 0.0602(19) 0.000(2) 0.0160(15) -0.0040(17)
C2 0.050(2) 0.074(4) 0.075(3) 0.008(3) 0.005(2) -0.008(3)
C4 0.045(2) 0.039(3) 0.0537(19) -0.003(2) 0.0041(16) -0.0034(18)
C5 0.042(2) 0.039(3) 0.057(2) -0.005(2) 0.0089(16) -0.0056(17)
C6 0.054(2) 0.053(3) 0.0475(18) -0.004(2) 0.0070(16) -0.0023(18)
C51 0.051(3) 0.070(4) 0.081(3) 0.007(3) 0.016(2) -0.002(2)

loop_
_atom_type_symbol
_atom_type_description
_atom_type_scat_dispersion_real
_atom_type_scat_dispersion_imag
_atom_type_scat_source
C C 0.0033 0.0016 'International Tables Vol C Tables 4.2.6.8 and 6.1.1.4'
H H 0.0000 0.0000 'International Tables Vol C Tables 4.2.6.8 and 6.1.1.4'
Cl Cl 0.1484 0.1585 'International Tables Vol C Tables 4.2.6.8 and 6.1.1.4'
N N 0.0061 0.0033 'International Tables Vol C Tables 4.2.6.8 and 6.1.1.4'

loop_
_geom_angle_atom_site_label_1
_geom_angle_atom_site_label_2
_geom_angle_atom_site_label_3
_geom_angle
C6 N1 C2 115.4(3)
C4 N3 C2 114.8(3)
N1 C2 N3 126.8(4)
N1 C2 H2 116.6
N3 C2 H2 116.6
N3 C4 C5 125.7(4)
N3 C4 Cl14 115.1(3)
C5 C4 Cl14 119.2(3)
C4 C5 C6 111.4(4)
C4 C5 C51 123.4(4)
C6 C5 C51 125.2(4)
N1 C6 C5 125.9(3)
N1 C6 Cl16 115.6(3)
C5 C6 Cl16 118.5(3)
C5 C51 H51A 109.5
C5 C51 H51B 109.5
H51A C51 H51B 109.5
C5 C51 H51C 109.5
H51A C51 H51C 109.5
H51B C51 H51C 109.5

loop_
_geom_bond_atom_site_label_1
_geom_bond_atom_site_label_2
_geom_bond_distance
Cl14 C4 1.737(4)
Cl16 C6 1.733(4)
N1 C6 1.299(6)
N1 C2 1.327(5)
N3 C4 1.315(5)
N3 C2 1.335(5)
C2 H2 0.9300
C4 C5 1.395(5)
C5 C6 1.403(6)
C5 C51 1.486(6)
C51 H51A 0.9600
C51 H51B 0.9600
C51 H51C 0.9600

loop_
_geom_hbond_atom_site_label_D
_geom_hbond_atom_site_label_H
_geom_hbond_atom_site_label_A
_geom_hbond_site_symmetry_A
_geom_hbond_distance_DH
_geom_hbond_distance_HA
_geom_hbond_distance_DA
_geom_hbond_angle_DHA
C2 H2 N3 3_566 0.93 2.66 3.468(6) 146

loop_
_geom_torsion_atom_site_label_1
_geom_torsion_atom_site_label_2
_geom_torsion_atom_site_label_3
_geom_torsion_atom_site_label_4
_geom_torsion
C6 N1 C2 N3 -0.2(8)
C4 N3 C2 N1 -0.7(8)
C2 N3 C4 C5 1.3(7)
C2 N3 C4 Cl14 -178.9(4)
N3 C4 C5 C6 -1.1(6)
Cl14 C4 C5 C6 179.2(3)
N3 C4 C5 C51 179.5(4)
Cl14 C4 C5 C51 -0.2(6)
C2 N1 C6 C5 0.5(8)
C2 N1 C6 Cl16 -179.0(4)
C4 C5 C6 N1 0.1(7)
C51 C5 C6 N1 179.5(5)
C4 C5 C6 Cl16 179.6(3)
C51 C5 C6 Cl16 -1.0(7)

_cod_database_fobs_code 2241482
